data_4344856
loop_
_publ_author_name
'Fernandes, Tiago A.'
'Santos, Carla I. M.'
'Andr\'e, V\^ania'
'K\/lak, Julia'
'Kirillova, Marina V.'
'Kirillov, Alexander M.'

_publ_section_title
;
 Copper(II) Coordination Polymers Self-Assembled from Aminoalcohols and
 Pyromellitic Acid: Highly Active Precatalysts for the Mild Water-Promoted
 Oxidation of Alkanes.
;
_journal_issue 1
_journal_name_full 'Inorganic chemistry'
_journal_page_first 125
_journal_paper_doi 10.1021/acs.inorgchem.5b01983
_journal_volume 55
_journal_year 2015
_chemical_formula_sum 'C17 H29 Cu2 N2 O10'
_chemical_formula_weight 548.50
_space_group_crystal_system monoclinic
_space_group_IT_number 14
_space_group_name_Hall '-P 2ybc'
_space_group_name_H-M_alt 'P 1 21/c 1'
_symmetry_space_group_name_Hall '-P 2ybc'
_symmetry_space_group_name_H-M 'P 1 21/c 1'
_atom_sites_solution_hydrogens mixed
_audit_creation_method SHELXL-2014/7
_cell_angle_alpha 90
_cell_angle_beta 100.520(3)
_cell_angle_gamma 90
_cell_formula_units_Z 4
_cell_length_a 13.0515(12)
_cell_length_b 14.5150(14)
_cell_length_c 12.6791(12)
_cell_measurement_temperature 293(2)
_cell_measurement_theta_max 25.402
_cell_measurement_theta_min 2.492
_cell_volume 2361.6(4)
_computing_cell_refinement 'BRUKER SMART (Bruker, 2005)'
_computing_data_collection 'BRUKER APEX2 (Bruker, 2005)'
_computing_data_reduction 'BRUKER SAINT (Bruker, 2005)'
_computing_molecular_graphics 'ORTEP 3.2 (Farrugia, 1997) and Mercury 2.2'
_computing_structure_refinement 'SHELXL-97 (Sheldrick, 2008)'
_computing_structure_solution 'SIR 97 (Altomare et al, 1999)'
_diffrn_ambient_temperature 293(2)
_diffrn_measured_fraction_theta_full 0.976
_diffrn_measured_fraction_theta_max 0.974
_diffrn_measurement_device_type 'Bruker APEX-II CCD area detector'
_diffrn_measurement_method 'phi and omega scans'
_diffrn_radiation_monochromator graphite
_diffrn_radiation_source 'fine-focus sealed tube'
_diffrn_radiation_type MoK\a
_diffrn_radiation_wavelength 0.71069
_diffrn_reflns_av_R_equivalents 0.1133
_diffrn_reflns_av_unetI/netI 0.0882
_diffrn_reflns_laue_measured_fraction_full 0.976
_diffrn_reflns_laue_measured_fraction_max 0.974
_diffrn_reflns_limit_h_max 15
_diffrn_reflns_limit_h_min -15
_diffrn_reflns_limit_k_max 17
_diffrn_reflns_limit_k_min -17
_diffrn_reflns_limit_l_max 14
_diffrn_reflns_limit_l_min -15
_diffrn_reflns_number 27502
_diffrn_reflns_point_group_measured_fraction_full 0.976
_diffrn_reflns_point_group_measured_fraction_max 0.974
_diffrn_reflns_theta_full 25.242
_diffrn_reflns_theta_max 25.402
_diffrn_reflns_theta_min 2.492
_exptl_absorpt_coefficient_mu 1.853
_exptl_absorpt_correction_T_max 0.690
_exptl_absorpt_correction_T_min 0.518
_exptl_absorpt_correction_type multi-scan
_exptl_absorpt_process_details 'SADABS (Bruker,2005)'
_exptl_crystal_colour blue
_exptl_crystal_density_diffrn 1.543
_exptl_crystal_density_meas ?
_exptl_crystal_description block
_exptl_crystal_F_000 1132
_exptl_crystal_size_max 0.4
_exptl_crystal_size_mid 0.3
_exptl_crystal_size_min 0.2
_refine_diff_density_max 1.561
_refine_diff_density_min -1.407
_refine_diff_density_rms 0.146
_refine_ls_extinction_method none
_refine_ls_goodness_of_fit_ref 1.041
_refine_ls_hydrogen_treatment constr
_refine_ls_matrix_type full
_refine_ls_number_parameters 250
_refine_ls_number_reflns 4243
_refine_ls_number_restraints 6
_refine_ls_restrained_S_all 1.041
_refine_ls_R_factor_all 0.1595
_refine_ls_R_factor_gt 0.0933
_refine_ls_shift/su_max 0.000
_refine_ls_shift/su_mean 0.000
_refine_ls_structure_factor_coef Fsqd
_refine_ls_weighting_details 'w=1/[\s^2^(Fo^2^)+(0.1163P)^2^+19.0289P] where P=(Fo^2^+2Fc^2^)/3'
_refine_ls_weighting_scheme calc
_refine_ls_wR_factor_gt 0.2240
_refine_ls_wR_factor_ref 0.2662
_reflns_Friedel_coverage 0.000
_reflns_number_gt 2492
_reflns_number_total 4243
_reflns_threshold_expression 'I > 2\s(I)'
_cod_data_source_file ic5b01983_si_003.cif
_cod_data_source_block shelx
_cod_depositor_comments
;
The following automatic conversions were performed:

'_exptl_crystal_density_meas' value 'not measured' was changed to '?'
- the value is perceived as not measured.

Automatic conversion script
Id: cif_fix_values 4268 2015-11-12 08:31:59Z antanas 
;
_cod_database_code 4344856
_shelx_shelxl_version_number 2014/7
_shelx_space_group_comment
;
The symmetry employed for this shelxl refinement is uniquely defined
by the following loop, which should always be used as a source of
symmetry information in preference to the above space-group names.
They are only intended as comments.
;

loop_
_space_group_symop_operation_xyz
'x, y, z'
'-x, y+1/2, -z+1/2'
'-x, -y, -z'
'x, -y-1/2, z-1/2'

loop_
_atom_site_label
_atom_site_type_symbol
_atom_site_fract_x
_atom_site_fract_y
_atom_site_fract_z
_atom_site_U_iso_or_equiv
_atom_site_adp_type
_atom_site_occupancy
_atom_site_site_symmetry_order
_atom_site_calc_flag
_atom_site_refinement_flags_posn
_atom_site_refinement_flags_adp
_atom_site_disorder_assembly
_atom_site_disorder_group
Cu1 Cu 0.52459(9) 0.07099(8) 0.92462(8) 0.0342(4) Uani 1 1 d . . . .
Cu2 Cu 0.92798(10) -0.03575(15) 0.56476(12) 0.0773(7) Uani 1 1 d . . . .
O1W O 0.2769(11) 0.1515(12) 0.0726(11) 0.149(6) Uani 1 1 d . . . .
O4 O 0.6460(6) -0.0257(5) 0.7720(6) 0.0519(19) Uani 1 1 d . . . .
O2W O 0.2552(14) 0.1653(14) 0.6671(14) 0.209(11) Uani 1 1 d . . . .
O6 O 0.7796(5) -0.0482(5) 0.5482(6) 0.054(2) Uani 1 1 d . . . .
O1 O 0.5377(8) 0.0497(10) 1.0727(8) 0.107(3) Uani 1 1 d . . . .
O3 O 0.5222(5) 0.0804(4) 0.7745(5) 0.0387(15) Uani 1 1 d . . . .
C7 C 0.5740(7) 0.0223(6) 0.7283(7) 0.034(2) Uani 1 1 d . . . .
C8 C 0.5381(6) 0.0147(6) 0.6090(7) 0.0258(18) Uani 1 1 d . . . .
C10 C 0.6062(6) 0.0028(6) 0.5380(7) 0.0292(19) Uani 1 1 d . . . .
C9 C 0.4309(6) 0.0128(6) 0.5694(6) 0.0254(18) Uani 1 1 d . . . .
H5 H 0.3843 0.0220 0.6158 0.031 Uiso 1 1 calc R U . .
C11 C 0.7240(7) 0.0166(8) 0.5735(7) 0.039(2) Uani 1 1 d . . . .
O5 O 0.7543(6) 0.0884(5) 0.6201(7) 0.060(2) Uani 1 1 d . . . .
O2 O 0.3635(6) 0.1655(6) 0.8781(7) 0.064(2) Uani 1 1 d . . . .
H80 H 0.3413 0.1594 0.9342 0.076 Uiso 1 1 calc R U . .
C4 C 0.4098(15) 0.2519(15) 0.8766(15) 0.119(5) Uani 1 1 d . . . .
H14A H 0.3581 0.2993 0.8792 0.142 Uiso 1 1 calc R U . .
H14B H 0.4358 0.2591 0.8101 0.142 Uiso 1 1 calc R U . .
C3 C 0.4961(11) 0.2633(8) 0.9676(13) 0.079(4) Uani 1 1 d . . . .
H15A H 0.4686 0.2572 1.0333 0.095 Uiso 1 1 calc R U . .
H15B H 0.5231 0.3254 0.9656 0.095 Uiso 1 1 calc R U . .
N1 N 0.5841(6) 0.1976(5) 0.9718(6) 0.0381(19) Uani 1 1 d . . . .
C2 C 0.6358(11) 0.1865(8) 1.0870(9) 0.066(4) Uani 1 1 d . . . .
H17A H 0.7064 0.1643 1.0903 0.079 Uiso 1 1 calc R U . .
H17B H 0.6393 0.2458 1.1227 0.079 Uiso 1 1 calc R U . .
C1 C 0.5764(9) 0.1198(9) 1.1437(10) 0.059(2) Uani 1 1 d . . . .
H18A H 0.6220 0.0942 1.2058 0.071 Uiso 1 1 calc R U . .
H18B H 0.5194 0.1512 1.1680 0.071 Uiso 1 1 calc R U . .
C5 C 0.6595(13) 0.2346(13) 0.9113(17) 0.112(5) Uani 1 1 d . . . .
H19A H 0.6859 0.2919 0.9450 0.134 Uiso 1 1 calc R U . .
H19B H 0.6223 0.2497 0.8400 0.134 Uiso 1 1 calc R U . .
C6 C 0.7493(15) 0.1775(14) 0.899(2) 0.147(7) Uani 1 1 d . . . .
H20A H 0.7922 0.2103 0.8579 0.220 Uiso 1 1 calc R U . .
H20B H 0.7892 0.1636 0.9689 0.220 Uiso 1 1 calc R U . .
H20C H 0.7254 0.1212 0.8634 0.220 Uiso 1 1 calc R U . .
N2 N 0.9672(7) -0.1107(8) 0.6996(9) 0.069(3) Uani 1 1 d . . . .
C13 C 1.1331(9) -0.0686(9) 0.6426(10) 0.059(2) Uani 1 1 d . . . .
H51A H 1.1772 -0.0221 0.6831 0.071 Uiso 1 1 calc R U A 1
H51B H 1.1782 -0.1099 0.6119 0.071 Uiso 1 1 calc R U A 1
C12 C 1.0830(9) -0.1214(13) 0.7176(12) 0.087(5) Uani 1 1 d . . . .
H50A H 1.1119 -0.1021 0.7902 0.105 Uiso 1 1 calc R U . .
H50B H 1.0996 -0.1861 0.7114 0.105 Uiso 1 1 calc R U . .
O7 O 1.0745(8) -0.0299(10) 0.5685(8) 0.107(3) Uani 1 1 d . . B 1
C17 C 0.9253(15) -0.2364(15) 0.565(2) 0.147(7) Uani 1 1 d . . . .
H86A H 0.8912 -0.2948 0.5500 0.220 Uiso 1 1 calc R U . .
H86B H 0.8947 -0.1921 0.5124 0.220 Uiso 1 1 calc R U . .
H86C H 0.9981 -0.2429 0.5628 0.220 Uiso 1 1 calc R U . .
C16 C 0.9121(13) -0.2023(13) 0.6809(18) 0.112(5) Uani 1 1 d . . . .
H70A H 0.8388 -0.1955 0.6843 0.134 Uiso 1 1 calc R U . .
H70B H 0.9427 -0.2465 0.7350 0.134 Uiso 1 1 calc R U . .
C14 C 0.9270(14) -0.0649(19) 0.7885(15) 0.126(9) Uani 1 1 d . . . .
H45A H 0.8515 -0.0641 0.7718 0.152 Uiso 1 1 calc R U . .
H45B H 0.9477 -0.1005 0.8536 0.152 Uiso 1 1 calc R U . .
O8 O 0.9493(13) 0.0852(11) 0.7093(19) 0.184(8) Uani 1 1 d . . . .
H543 H 0.8869 0.0893 0.6844 0.221 Uiso 1 1 calc R U . .
C15 C 0.9643(18) 0.0275(17) 0.8070(17) 0.119(5) Uani 1 1 d . U . .
H45C H 1.0380 0.0257 0.8377 0.142 Uiso 1 1 calc R U . .
H45D H 0.9285 0.0562 0.8592 0.142 Uiso 1 1 calc R U . .
H1W H 0.2960 0.1088 0.1191 0.178 Uiso 1 1 d . U . .
H2W H 0.2424 0.1906 0.1042 0.178 Uiso 1 1 d . U . .
H3W H 0.3008 0.1521 0.7234 0.178 Uiso 1 1 d . U . .
H4W H 0.2697 0.1297 0.6173 0.178 Uiso 1 1 d . U . .

loop_
_atom_site_aniso_label
_atom_site_aniso_U_11
_atom_site_aniso_U_22
_atom_site_aniso_U_33
_atom_site_aniso_U_23
_atom_site_aniso_U_13
_atom_site_aniso_U_12
Cu1 0.0563(7) 0.0330(6) 0.0151(6) -0.0032(5) 0.0111(5) -0.0062(5)
Cu2 0.0235(6) 0.1663(19) 0.0433(9) 0.0173(10) 0.0098(6) 0.0211(8)
O1W 0.130(10) 0.217(16) 0.110(10) 0.089(11) 0.051(8) 0.082(11)
O4 0.055(4) 0.068(5) 0.029(4) 0.008(4) -0.001(3) 0.018(4)
O2W 0.205(16) 0.229(19) 0.150(14) -0.125(14) -0.079(13) 0.120(15)
O6 0.030(3) 0.073(5) 0.059(5) -0.012(4) 0.012(3) 0.012(3)
O1 0.079(5) 0.195(9) 0.048(4) 0.048(5) 0.016(4) -0.005(5)
O3 0.057(4) 0.043(4) 0.017(3) -0.004(3) 0.010(3) 0.005(3)
C7 0.039(5) 0.040(5) 0.023(5) 0.003(4) 0.005(4) -0.006(4)
C8 0.027(4) 0.030(5) 0.020(4) -0.005(4) 0.004(3) 0.004(3)
C10 0.019(4) 0.044(5) 0.024(5) 0.004(4) 0.002(3) -0.003(4)
C9 0.024(4) 0.041(5) 0.014(4) 0.001(4) 0.013(3) 0.003(4)
C11 0.030(5) 0.067(7) 0.022(5) 0.005(5) 0.006(4) -0.004(5)
O5 0.043(4) 0.066(5) 0.065(6) -0.011(4) -0.009(4) -0.018(4)
O2 0.067(5) 0.061(5) 0.067(6) -0.009(4) 0.024(4) -0.004(4)
C4 0.127(11) 0.127(12) 0.093(10) -0.002(9) -0.006(9) 0.054(10)
C3 0.095(10) 0.030(6) 0.110(12) -0.014(7) 0.012(9) -0.011(6)
N1 0.053(5) 0.037(4) 0.024(4) -0.002(3) 0.007(4) -0.012(4)
C2 0.109(10) 0.055(7) 0.031(6) 0.001(5) 0.002(6) -0.031(7)
C1 0.060(5) 0.065(5) 0.045(5) 0.002(4) -0.007(4) -0.012(4)
C5 0.085(8) 0.105(9) 0.143(12) 0.044(9) 0.016(8) -0.018(7)
C6 0.104(10) 0.106(11) 0.22(2) -0.055(12) 0.000(11) -0.006(8)
N2 0.042(5) 0.096(8) 0.069(7) 0.019(6) 0.011(5) 0.008(5)
C13 0.060(5) 0.065(5) 0.045(5) 0.002(4) -0.007(4) -0.012(4)
C12 0.044(7) 0.150(14) 0.066(9) 0.021(10) 0.006(6) 0.025(8)
O7 0.079(5) 0.195(9) 0.048(4) 0.048(5) 0.016(4) -0.005(5)
C17 0.104(10) 0.106(11) 0.22(2) -0.055(12) 0.000(11) -0.006(8)
C16 0.085(8) 0.105(9) 0.143(12) 0.044(9) 0.016(8) -0.018(7)
C14 0.075(11) 0.23(3) 0.087(13) 0.069(16) 0.035(10) 0.024(13)
O8 0.120(12) 0.139(13) 0.27(2) -0.016(15) -0.025(13) -0.007(10)
C15 0.127(11) 0.127(12) 0.093(10) -0.002(9) -0.006(9) 0.054(10)

loop_
_atom_type_symbol
_atom_type_description
_atom_type_scat_dispersion_real
_atom_type_scat_dispersion_imag
_atom_type_scat_source
C C 0.0033 0.0016 'International Tables Vol C Tables 4.2.6.8 and 6.1.1.4'
H H 0.0000 0.0000 'International Tables Vol C Tables 4.2.6.8 and 6.1.1.4'
N N 0.0061 0.0033 'International Tables Vol C Tables 4.2.6.8 and 6.1.1.4'
O O 0.0106 0.0060 'International Tables Vol C Tables 4.2.6.8 and 6.1.1.4'
Cu Cu 0.3201 1.2651 'International Tables Vol C Tables 4.2.6.8 and 6.1.1.4'

loop_
_geom_angle_atom_site_label_1
_geom_angle_atom_site_label_2
_geom_angle_atom_site_label_3
_geom_angle
_geom_angle_site_symmetry_1
_geom_angle_site_symmetry_3
O1 Cu1 O3 173.1(5) . .
O1 Cu1 O1 78.2(6) . 3_657
O3 Cu1 O1 98.7(4) . 3_657
O1 Cu1 N1 84.0(5) . .
O3 Cu1 N1 99.5(3) . .
O1 Cu1 N1 161.6(4) 3_657 .
O1 Cu1 Cu1 39.8(4) . 3_657
O3 Cu1 Cu1 136.9(2) . 3_657
O1 Cu1 Cu1 38.4(3) 3_657 3_657
N1 Cu1 Cu1 123.6(2) . 3_657
O7 Cu2 O6 174.4(5) . .
O7 Cu2 O7 81.7(5) . 3_756
O6 Cu2 O7 95.5(4) . 3_756
O7 Cu2 N2 84.5(4) . .
O6 Cu2 N2 97.9(4) . .
O7 Cu2 N2 165.8(4) 3_756 .
O7 Cu2 Cu2 41.2(3) . 3_756
O6 Cu2 Cu2 135.8(3) . 3_756
O7 Cu2 Cu2 40.5(3) 3_756 3_756
N2 Cu2 Cu2 125.7(3) . 3_756
H1W O1W H2W 105.3(13) . .
H3W O2W H4W 105.2(15) . .
C11 O6 Cu2 121.1(7) . .
C1 O1 Cu1 118.8(9) . .
C1 O1 Cu1 139.0(8) . 3_657
Cu1 O1 Cu1 101.8(6) . 3_657
C7 O3 Cu1 119.7(6) . .
O4 C7 O3 126.4(8) . .
O4 C7 C8 119.2(8) . .
O3 C7 C8 114.4(8) . .
C10 C8 C9 118.9(8) . .
C10 C8 C7 122.9(7) . .
C9 C8 C7 118.1(7) . .
C9 C10 C8 120.7(7) 3_656 .
C9 C10 C11 117.6(8) 3_656 .
C8 C10 C11 121.3(8) . .
C10 C9 C8 120.4(7) 3_656 .
C10 C9 H5 119.8 3_656 .
C8 C9 H5 119.8 . .
O5 C11 O6 127.1(9) . .
O5 C11 C10 118.1(9) . .
O6 C11 C10 114.8(9) . .
C4 O2 H80 109.5 . .
O2 C4 C3 111.3(14) . .
O2 C4 H14A 109.4 . .
C3 C4 H14A 109.4 . .
O2 C4 H14B 109.4 . .
C3 C4 H14B 109.4 . .
H14A C4 H14B 108.0 . .
C4 C3 N1 115.7(12) . .
C4 C3 H15A 108.4 . .
N1 C3 H15A 108.4 . .
C4 C3 H15B 108.4 . .
N1 C3 H15B 108.4 . .
H15A C3 H15B 107.4 . .
C5 N1 C3 109.7(11) . .
C5 N1 C2 109.0(10) . .
C3 N1 C2 108.1(10) . .
C5 N1 Cu1 115.8(10) . .
C3 N1 Cu1 108.5(6) . .
C2 N1 Cu1 105.5(6) . .
C1 C2 N1 110.8(9) . .
C1 C2 H17A 109.5 . .
N1 C2 H17A 109.5 . .
C1 C2 H17B 109.5 . .
N1 C2 H17B 109.5 . .
H17A C2 H17B 108.1 . .
O1 C1 C2 108.6(10) . .
O1 C1 H18A 110.0 . .
C2 C1 H18A 110.0 . .
O1 C1 H18B 110.0 . .
C2 C1 H18B 110.0 . .
H18A C1 H18B 108.3 . .
N1 C5 C6 118.5(16) . .
N1 C5 H19A 107.7 . .
C6 C5 H19A 107.7 . .
N1 C5 H19B 107.7 . .
C6 C5 H19B 107.7 . .
H19A C5 H19B 107.1 . .
C5 C6 H20A 109.5 . .
C5 C6 H20B 109.5 . .
H20A C6 H20B 109.5 . .
C5 C6 H20C 109.5 . .
H20A C6 H20C 109.5 . .
H20B C6 H20C 109.5 . .
C14 N2 C12 114.7(12) . .
C14 N2 C16 106.9(14) . .
C12 N2 C16 111.8(12) . .
C14 N2 Cu2 109.4(10) . .
C12 N2 Cu2 106.2(8) . .
C16 N2 Cu2 107.6(10) . .
O7 C13 C12 116.4(11) . .
O7 C13 H51A 108.2 . .
C12 C13 H51A 108.2 . .
O7 C13 H51B 108.2 . .
C12 C13 H51B 108.2 . .
H51A C13 H51B 107.3 . .
C13 C12 N2 113.9(11) . .
C13 C12 H50A 108.8 . .
N2 C12 H50A 108.8 . .
C13 C12 H50B 108.8 . .
N2 C12 H50B 108.8 . .
H50A C12 H50B 107.7 . .
C13 O7 Cu2 118.6(9) . .
C13 O7 Cu2 143.0(10) . 3_756
Cu2 O7 Cu2 98.3(5) . 3_756
C16 C17 H86A 109.5 . .
C16 C17 H86B 109.5 . .
H86A C17 H86B 109.5 . .
C16 C17 H86C 109.5 . .
H86A C17 H86C 109.5 . .
H86B C17 H86C 109.5 . .
N2 C16 C17 106.9(14) . .
N2 C16 H70A 110.3 . .
C17 C16 H70A 110.3 . .
N2 C16 H70B 110.3 . .
C17 C16 H70B 110.3 . .
H70A C16 H70B 108.6 . .
C15 C14 N2 112.9(16) . .
C15 C14 H45A 109.0 . .
N2 C14 H45A 109.0 . .
C15 C14 H45B 109.0 . .
N2 C14 H45B 109.0 . .
H45A C14 H45B 107.8 . .
C15 O8 H543 109.5 . .
C14 C15 O8 113.8(17) . .
C14 C15 H45C 108.8 . .
O8 C15 H45C 108.8 . .
C14 C15 H45D 108.8 . .
O8 C15 H45D 108.8 . .
H45C C15 H45D 107.7 . .

loop_
_geom_bond_atom_site_label_1
_geom_bond_atom_site_label_2
_geom_bond_distance
_geom_bond_site_symmetry_2
Cu1 O1 1.879(9) .
Cu1 O3 1.903(6) .
Cu1 O1 1.934(14) 3_657
Cu1 N1 2.042(8) .
Cu1 Cu1 2.960(2) 3_657
Cu2 O7 1.906(10) .
Cu2 O6 1.918(7) .
Cu2 O7 1.935(10) 3_756
Cu2 N2 2.013(11) .
Cu2 Cu2 2.904(3) 3_756
O1W H1W 0.861(12) .
O1W H2W 0.866(15) .
O4 C7 1.219(11) .
O2W H3W 0.864(14) .
O2W H4W 0.864(14) .
O6 C11 1.265(12) .
O1 C1 1.391(17) .
O1 Cu1 1.934(14) 3_657
O3 C7 1.287(11) .
C7 C8 1.503(12) .
C8 C10 1.386(12) .
C8 C9 1.398(11) .
C10 C9 1.378(12) 3_656
C10 C11 1.534(12) .
C9 C10 1.378(12) 3_656
C9 H5 0.9300 .
C11 O5 1.227(12) .
O2 C4 1.39(2) .
O2 H80 0.8200 .
C4 C3 1.47(2) .
C4 H14A 0.9700 .
C4 H14B 0.9700 .
C3 N1 1.486(16) .
C3 H15A 0.9700 .
C3 H15B 0.9700 .
N1 C5 1.456(18) .
N1 C2 1.501(13) .
C2 C1 1.503(17) .
C2 H17A 0.9700 .
C2 H17B 0.9700 .
C1 H18A 0.9700 .
C1 H18B 0.9700 .
C5 C6 1.47(3) .
C5 H19A 0.9700 .
C5 H19B 0.9700 .
C6 H20A 0.9600 .
C6 H20B 0.9600 .
C6 H20C 0.9600 .
N2 C14 1.48(2) .
N2 C12 1.495(15) .
N2 C16 1.51(2) .
C13 O7 1.234(14) .
C13 C12 1.465(19) .
C13 H51A 0.9700 .
C13 H51B 0.9700 .
C12 H50A 0.9700 .
C12 H50B 0.9700 .
O7 Cu2 1.935(10) 3_756
C17 C16 1.59(3) .
C17 H86A 0.9600 .
C17 H86B 0.9600 .
C17 H86C 0.9600 .
C16 H70A 0.9700 .
C16 H70B 0.9700 .
C14 C15 1.43(3) .
C14 H45A 0.9700 .
C14 H45B 0.9700 .
O8 C15 1.48(3) .
O8 H543 0.8200 .
C15 H45C 0.9700 .
C15 H45D 0.9700 .

loop_
_geom_torsion_atom_site_label_1
_geom_torsion_atom_site_label_2
_geom_torsion_atom_site_label_3
_geom_torsion_atom_site_label_4
_geom_torsion
_geom_torsion_site_symmetry_1
_geom_torsion_site_symmetry_4
O1 Cu1 O1 C1 -174.7(13) 3_657 .
N1 Cu1 O1 C1 0.6(10) . .
Cu1 Cu1 O1 C1 -174.7(13) 3_657 .
O1 Cu1 O1 Cu1 0.000(1) 3_657 3_657
N1 Cu1 O1 Cu1 175.3(5) . 3_657
Cu1 O3 C7 O4 -19.4(13) . .
Cu1 O3 C7 C8 159.6(6) . .
O4 C7 C8 C10 -38.4(13) . .
O3 C7 C8 C10 142.4(9) . .
O4 C7 C8 C9 136.6(9) . .
O3 C7 C8 C9 -42.5(11) . .
C9 C8 C10 C9 -1.4(14) . 3_656
C7 C8 C10 C9 173.7(8) . 3_656
C9 C8 C10 C11 171.9(8) . .
C7 C8 C10 C11 -13.0(13) . .
C10 C8 C9 C10 1.4(14) . 3_656
C7 C8 C9 C10 -173.9(8) . 3_656
Cu2 O6 C11 O5 -8.2(14) . .
Cu2 O6 C11 C10 170.0(6) . .
C9 C10 C11 O5 122.5(10) 3_656 .
C8 C10 C11 O5 -51.0(13) . .
C9 C10 C11 O6 -55.8(12) 3_656 .
C8 C10 C11 O6 130.7(10) . .
O2 C4 C3 N1 62(2) . .
C4 C3 N1 C5 88.4(17) . .
C4 C3 N1 C2 -152.8(14) . .
C4 C3 N1 Cu1 -38.9(16) . .
C5 N1 C2 C1 -160.1(13) . .
C3 N1 C2 C1 80.7(12) . .
Cu1 N1 C2 C1 -35.2(12) . .
Cu1 O1 C1 C2 -20.6(14) . .
Cu1 O1 C1 C2 167.3(11) 3_657 .
N1 C2 C1 O1 36.7(15) . .
C3 N1 C5 C6 -176.0(16) . .
C2 N1 C5 C6 66(2) . .
Cu1 N1 C5 C6 -53(2) . .
O7 C13 C12 N2 -7(2) . .
C14 N2 C12 C13 -114.9(16) . .
C16 N2 C12 C13 123.2(16) . .
Cu2 N2 C12 C13 6.1(16) . .
C12 C13 O7 Cu2 4.1(19) . .
C12 C13 O7 Cu2 -170.2(16) . 3_756
C14 N2 C16 C17 161.9(14) . .
C12 N2 C16 C17 -71.8(16) . .
Cu2 N2 C16 C17 44.4(15) . .
C12 N2 C14 C15 62(2) . .
C16 N2 C14 C15 -173.5(14) . .
Cu2 N2 C14 C15 -57.3(17) . .
N2 C14 C15 O8 51(2) . .
